data_1528765
loop_
_publ_author_name
'O'Sullivan, K.'
'Thompson, R.C.'
'Trotter, J.'

_publ_section_title
;
 The Crystal Structure of Potassium Fluorosulfate
;
_journal_name_full
;
Journal of the Chemical Society A: Inorganic, Physical, Theoretical (1966-1971)
;
_journal_page_first 2024
_journal_page_last 2027
_journal_volume 1967
_journal_year 1967
_chemical_formula_sum 'F K O3 S'
_chemical_name_systematic 'K S O3 F'
_space_group_IT_number 62
_symmetry_space_group_name_Hall '-P 2ac 2n'
_symmetry_space_group_name_H-M 'P n m a'
_cell_angle_alpha 90
_cell_angle_beta 90
_cell_angle_gamma 90
_cell_formula_units_Z 4
_cell_length_a 8.62
_cell_length_b 5.84
_cell_length_c 7.35
_cell_volume 370.005
_citation_journal_id_ASTM JCSIAP
_cod_data_source_file OSullivan_JCSIAP_1967_326.cif
_cod_data_source_block F1K1O3S1
_cod_original_cell_volume 370.0049
_cod_original_formula_sum 'F1 K1 O3 S1'
_cod_database_code 1528765

loop_
_symmetry_equiv_pos_as_xyz
x,y,z
-x+1/2,-y,z+1/2
x+1/2,-y+1/2,-z+1/2
-x,y+1/2,-z
-x,-y,-z
x-1/2,y,-z-1/2
-x-1/2,y-1/2,z-1/2
x,-y-1/2,z

loop_
_atom_site_label
_atom_site_type_symbol
_atom_site_fract_x
_atom_site_fract_y
_atom_site_fract_z
_atom_site_occupancy
_atom_site_U_iso_or_equiv
K1 K+1 0.1756 0.25 0.1605 1 0.0
F1 F-1 0.1953 0.25 -0.446 0.5 0.0
F2 F-1 -0.079 0.25 -0.409 0.5 0.0
O3 O-2 0.0809 0.047 -0.201 1 0.0
O1 O-2 0.1953 0.25 -0.446 0.5 0.0
S1 S+6 0.0693 0.25 -0.307 1 0.0
O2 O-2 -0.079 0.25 -0.409 0.5 0.0
